data_2231939
loop_
_publ_author_name
'Kimino, Taira'
'Fujii, Isao'

_publ_section_title
;
 3-{[(Benzyloxy)carbonyl]amino}butanoic acid
;
_journal_coeditor_code IS2769
_journal_issue 10
_journal_name_full 'Acta Crystallographica Section E'
_journal_page_first o2560
_journal_paper_doi 10.1107/S1600536811035276
_journal_volume 67
_journal_year 2011
_chemical_formula_iupac 'C12 H15 N O4'
_chemical_formula_moiety 'C12 H15 N O4'
_chemical_formula_sum 'C12 H15 N O4'
_chemical_formula_weight 237.25
_chemical_name_systematic
;
3-{[(Benzyloxy)carbonyl]amino}butanoic acid
;
_space_group_IT_number 14
_symmetry_cell_setting monoclinic
_symmetry_space_group_name_Hall '-P 2ybc'
_symmetry_space_group_name_H-M 'P 1 21/c 1'
_atom_sites_solution_hydrogens geom
_atom_sites_solution_primary direct
_atom_sites_solution_secondary difmap
_audit_conform_dict_name cif_core.dic
_audit_conform_dict_version 2.4
_cell_angle_alpha 90
_cell_angle_beta 103.075(6)
_cell_angle_gamma 90
_cell_formula_units_Z 4
_cell_length_a 23.1413(7)
_cell_length_b 4.9589(4)
_cell_length_c 11.0879(6)
_cell_measurement_reflns_used 25
_cell_measurement_temperature 297
_cell_measurement_theta_max 35.0
_cell_measurement_theta_min 30.0
_cell_volume 1239.41(13)
_computing_cell_refinement '<i>CAD-4</i> Software (Enraf--Nonius, 1989)'
_computing_data_collection '<i>CAD-4</i> Software (Enraf--Nonius, 1989)'
_computing_data_reduction '<i>XCAD4</i> (Harms & Wocadlo, 1995)'
_computing_molecular_graphics '<i>ORTEP-3</i> (Farrugia, 1997)'
_computing_publication_material '<i>PLATON</i> (Spek, 2009) and <i>WinGX</i> (Farrugia, 1999)'
_computing_structure_refinement '<i>SHELXL97</i> (Sheldrick, 2008)'
_computing_structure_solution '<i>SHELXS97</i> (Sheldrick, 2008)'
_diffrn_ambient_temperature 297
_diffrn_measured_fraction_theta_full 1
_diffrn_measured_fraction_theta_max 1
_diffrn_measurement_device_type 'Enraf--Nonius CAD-4'
_diffrn_measurement_method \w/2\q
_diffrn_radiation_type CuK\a
_diffrn_radiation_wavelength 1.54184
_diffrn_reflns_av_R_equivalents 0.0228
_diffrn_reflns_limit_h_max 28
_diffrn_reflns_limit_h_min -28
_diffrn_reflns_limit_k_max 0
_diffrn_reflns_limit_k_min -6
_diffrn_reflns_limit_l_max 0
_diffrn_reflns_limit_l_min -13
_diffrn_reflns_number 2696
_diffrn_reflns_reduction_process
;
;
_diffrn_reflns_theta_full 74.89
_diffrn_reflns_theta_max 74.89
_diffrn_reflns_theta_min 1.96
_diffrn_standards_decay_% 0
_diffrn_standards_interval_count 300
_diffrn_standards_number 3
_exptl_absorpt_coefficient_mu 0.8
_exptl_absorpt_correction_T_max 0.856
_exptl_absorpt_correction_T_min 0.74
_exptl_absorpt_correction_type psi-scan
_exptl_absorpt_process_details '(North <i>et al.</i>, 1968)'
_exptl_crystal_colour colourless
_exptl_crystal_density_diffrn 1.271
_exptl_crystal_density_method 'Not Measured'
_exptl_crystal_description rod
_exptl_crystal_F_000 504
_exptl_crystal_size_max 0.4
_exptl_crystal_size_mid 0.2
_exptl_crystal_size_min 0.2
_refine_diff_density_max 0.144
_refine_diff_density_min -0.138
_refine_ls_extinction_coef 0.0020(4)
_refine_ls_extinction_expression FC^*^=KFC[1+0.001XFC^2^\L^3^/SIN(2\Q)]^-1/4^
_refine_ls_extinction_method '<i>SHELXL97</i> (Sheldrick, 2008)'
_refine_ls_goodness_of_fit_ref 1.023
_refine_ls_hydrogen_treatment mixed
_refine_ls_matrix_type full
_refine_ls_number_parameters 164
_refine_ls_number_reflns 2547
_refine_ls_number_restraints 0
_refine_ls_restrained_S_all 1.023
_refine_ls_R_factor_all 0.0790
_refine_ls_R_factor_gt 0.0461
_refine_ls_shift/su_max 0.000
_refine_ls_shift/su_mean 0.000
_refine_ls_structure_factor_coef Fsqd
_refine_ls_weighting_details 'calc w=1/[\s^2^(Fo^2^)+(0.0542P)^2^+0.3091P] where P=(Fo^2^+2Fc^2^)/3'
_refine_ls_weighting_scheme calc
_refine_ls_wR_factor_gt 0.1113
_refine_ls_wR_factor_ref 0.1313
_reflns_number_gt 1669
_reflns_number_total 2547
_reflns_threshold_expression >2\s(i)
_cod_data_source_file is2769.cif
_cod_data_source_block I
_cod_original_sg_symbol_H-M 'P 21/c'
_cod_database_code 2231939
_cod_database_fobs_code 2231939

loop_
_symmetry_equiv_pos_as_xyz
x,y,z
-x,1/2+y,1/2-z
-x,-y,-z
x,1/2-y,1/2+z

loop_
_atom_site_aniso_label
_atom_site_aniso_U_11
_atom_site_aniso_U_22
_atom_site_aniso_U_33
_atom_site_aniso_U_12
_atom_site_aniso_U_13
_atom_site_aniso_U_23
O1 0.0694(9) 0.0549(8) 0.0760(10) -0.0139(7) 0.0005(7) 0.0066(7)
O2 0.0658(9) 0.0513(8) 0.0775(10) -0.0062(7) 0.0023(7) 0.0186(7)
O3 0.0803(11) 0.0347(7) 0.1441(16) 0.0014(7) 0.0394(10) -0.0024(8)
O4 0.0618(8) 0.0487(8) 0.1039(11) -0.0028(6) 0.0369(8) 0.0035(8)
N1 0.0533(9) 0.0339(8) 0.0699(10) 0.0031(7) 0.0207(7) -0.0012(7)
C1 0.0456(9) 0.0415(9) 0.0642(11) 0.0040(8) 0.0145(8) 0.0028(9)
C2 0.0532(10) 0.0466(10) 0.0626(12) 0.0030(8) 0.0162(9) 0.0091(9)
C3 0.0533(10) 0.0466(10) 0.0551(11) 0.0056(8) 0.0161(8) -0.0010(8)
C4 0.0801(15) 0.119(2) 0.0582(13) 0.0027(16) 0.0129(11) 0.0025(14)
C5 0.0518(10) 0.0385(10) 0.0696(12) 0.0031(8) 0.0119(9) 0.0036(9)
C6 0.0802(16) 0.0665(16) 0.194(3) -0.0051(13) 0.0697(19) 0.0239(19)
C7 0.0555(12) 0.0749(16) 0.1052(19) -0.0028(11) 0.0281(12) 0.0230(15)
C8 0.0677(16) 0.140(3) 0.124(2) -0.0100(18) 0.0234(16) -0.005(2)
C9 0.0618(17) 0.180(4) 0.190(4) 0.009(2) 0.038(2) 0.004(3)
C10 0.123(3) 0.147(4) 0.212(5) 0.000(3) 0.108(3) -0.013(3)
C11 0.148(3) 0.170(4) 0.142(3) -0.040(3) 0.079(3) -0.037(3)
C12 0.0780(18) 0.142(3) 0.113(2) -0.017(2) 0.0209(17) 0.007(2)

loop_
_atom_site_type_symbol
_atom_site_label
_atom_site_fract_x
_atom_site_fract_y
_atom_site_fract_z
_atom_site_U_iso_or_equiv
_atom_site_thermal_displace_type
_atom_site_calc_flag
_atom_site_refinement_flags
_atom_site_occupancy
O O1 0.00381(6) 0.2239(3) 0.60261(14) 0.0693(5) Uani . . 1.000
O O2 0.05705(6) 0.5990(3) 0.61469(14) 0.0671(5) Uani . . 1.000
O O3 0.20820(7) 0.8467(3) 0.78378(18) 0.0841(7) Uani . . 1.000
O O4 0.25967(6) 0.5196(3) 0.71327(15) 0.0686(5) Uani . . 1.000
N N1 0.18104(7) 0.4105(3) 0.78288(15) 0.0513(5) Uani . . 1.000
C C1 0.04634(8) 0.3818(4) 0.65874(18) 0.0501(6) Uani . . 1.000
C C2 0.07918(8) 0.2819(4) 0.78120(17) 0.0536(6) Uani . . 1.000
C C3 0.13228(8) 0.4484(4) 0.84471(16) 0.0511(6) Uani . . 1.000
C C4 0.15096(11) 0.3763(6) 0.9808(2) 0.0862(9) Uani . . 1.000
C C5 0.21503(8) 0.6116(4) 0.76220(18) 0.0536(6) Uani . . 1.000
C C6 0.29917(11) 0.7210(6) 0.6843(3) 0.1074(13) Uani . . 1.000
C C7 0.34503(10) 0.5785(5) 0.6328(3) 0.0770(9) Uani . . 1.000
C C8 0.40323(12) 0.6072(8) 0.6870(3) 0.1103(13) Uani . . 1.000
C C9 0.44560(14) 0.4824(10) 0.6379(4) 0.142(2) Uani . . 1.000
C C10 0.4307(2) 0.3267(10) 0.5382(5) 0.150(2) Uani . . 1.000
C C11 0.3731(2) 0.2940(10) 0.4833(4) 0.1460(19) Uani . . 1.000
C C12 0.32992(13) 0.4217(8) 0.5303(3) 0.1111(13) Uani . . 1.000
H H1 -0.0229(13) 0.297(7) 0.505(3) 0.135(11) Uiso . . 1.000
H HN1 0.1926(9) 0.252(5) 0.7727(19) 0.066(6) Uiso . . 1.000
H H2A 0.09260 0.09990 0.77080 0.0640 Uiso calc R 1.000
H H2B 0.05180 0.27210 0.83560 0.0640 Uiso calc R 1.000
H H3 0.12080 0.63910 0.83810 0.0610 Uiso calc R 1.000
H H4A 0.16100 0.18830 0.98910 0.1290 Uiso calc R 1.000
H H4B 0.11890 0.41270 1.02020 0.1290 Uiso calc R 1.000
H H4C 0.18490 0.48230 1.01930 0.1290 Uiso calc R 1.000
H H6A 0.31780 0.82000 0.75840 0.1290 Uiso calc R 1.000
H H6B 0.27740 0.84750 0.62410 0.1290 Uiso calc R 1.000
H H8 0.41460 0.71210 0.75800 0.1320 Uiso calc R 1.000
H H9 0.48550 0.50720 0.67510 0.1710 Uiso calc R 1.000
H H10 0.45980 0.24110 0.50670 0.1790 Uiso calc R 1.000
H H11 0.36230 0.18520 0.41350 0.1750 Uiso calc R 1.000
H H12 0.29020 0.39990 0.49140 0.1330 Uiso calc R 1.000

loop_
_atom_type_symbol
_atom_type_description
_atom_type_scat_dispersion_real
_atom_type_scat_dispersion_imag
_atom_type_scat_source
O O 0.0492 0.0322 'International Tables Vol C Tables 4.2.6.8 and 6.1.1.4'
N N 0.0311 0.018 'International Tables Vol C Tables 4.2.6.8 and 6.1.1.4'
H H 0 0 'International Tables Vol C Tables 4.2.6.8 and 6.1.1.4'
C C 0.0181 0.0091 'International Tables Vol C Tables 4.2.6.8 and 6.1.1.4'

loop_
_geom_angle_atom_site_label_1
_geom_angle_atom_site_label_2
_geom_angle_atom_site_label_3
_geom_angle
_geom_angle_publ_flag
C5 O4 C6 115.96(18) n
C1 O1 H1 116.0(16) n
C3 N1 C5 122.56(16) n
C5 N1 HN1 117.3(15) n
C3 N1 HN1 118.9(15) n
O1 C1 O2 122.37(18) n
O1 C1 C2 114.36(17) n
O2 C1 C2 123.24(18) n
C1 C2 C3 115.92(16) n
C2 C3 C4 110.66(17) n
N1 C3 C2 110.09(15) n
N1 C3 C4 111.15(17) n
O3 C5 N1 125.75(19) n
O3 C5 O4 123.51(18) n
O4 C5 N1 110.74(17) n
O4 C6 C7 107.4(2) n
C6 C7 C8 120.2(3) n
C6 C7 C12 121.4(3) n
C8 C7 C12 118.4(3) n
C7 C8 C9 120.4(3) n
C8 C9 C10 121.2(4) n
C9 C10 C11 119.4(4) n
C10 C11 C12 120.1(4) n
C7 C12 C11 120.5(3) n
C1 C2 H2A 108.00 n
C1 C2 H2B 108.00 n
C3 C2 H2A 108.00 n
C3 C2 H2B 108.00 n
H2A C2 H2B 107.00 n
N1 C3 H3 108.00 n
C2 C3 H3 108.00 n
C4 C3 H3 108.00 n
C3 C4 H4A 109.00 n
C3 C4 H4B 109.00 n
C3 C4 H4C 109.00 n
H4A C4 H4B 110.00 n
H4A C4 H4C 109.00 n
H4B C4 H4C 109.00 n
O4 C6 H6A 110.00 n
O4 C6 H6B 110.00 n
C7 C6 H6A 110.00 n
C7 C6 H6B 110.00 n
H6A C6 H6B 109.00 n
C7 C8 H8 120.00 n
C9 C8 H8 120.00 n
C8 C9 H9 119.00 n
C10 C9 H9 119.00 n
C9 C10 H10 120.00 n
C11 C10 H10 120.00 n
C10 C11 H11 120.00 n
C12 C11 H11 120.00 n
C7 C12 H12 120.00 n
C11 C12 H12 120.00 n

loop_
_geom_bond_atom_site_label_1
_geom_bond_atom_site_label_2
_geom_bond_distance
_geom_bond_publ_flag
O1 C1 1.301(2) n
O2 C1 1.231(2) n
O3 C5 1.208(2) n
O4 C5 1.350(2) n
O4 C6 1.438(3) n
O1 H1 1.18(3) n
N1 C3 1.459(2) n
N1 C5 1.322(3) n
N1 HN1 0.85(2) n
C1 C2 1.483(3) n
C2 C3 1.515(3) n
C3 C4 1.515(3) n
C6 C7 1.492(4) n
C7 C12 1.356(5) n
C7 C8 1.353(4) n
C8 C9 1.372(5) n
C9 C10 1.328(7) n
C10 C11 1.344(7) n
C11 C12 1.381(6) n
C2 H2A 0.9700 n
C2 H2B 0.9700 n
C3 H3 0.9800 n
C4 H4A 0.9600 n
C4 H4B 0.9600 n
C4 H4C 0.9600 n
C6 H6A 0.9700 n
C6 H6B 0.9700 n
C8 H8 0.9300 n
C9 H9 0.9300 n
C10 H10 0.9300 n
C11 H11 0.9300 n
C12 H12 0.9300 n

loop_
_geom_contact_atom_site_label_1
_geom_contact_atom_site_label_2
_geom_contact_distance
_geom_contact_site_symmetry_2
_geom_contact_publ_flag
O1 C2 3.357(2) 2_546 no
O1 O1 3.156(2) 3_556 no
O1 O2 2.650(2) 3_566 no
O2 O1 2.650(2) 3_566 no
O2 N1 3.188(2) . no
O2 C1 3.412(2) 3_566 no
O3 N1 2.865(2) 1_565 no
O1 H2B 2.7500 2_546 no
O1 H1 2.74(3) 3_566 no
O2 H2B 2.8300 2_556 no
O2 H3 2.5900 . no
O2 H1 1.48(3) 3_566 no
O3 HN1 2.04(2) 1_565 no
O3 H3 2.4600 . no
O3 H6A 2.6200 . no
O3 H6B 2.6400 . no
O3 H12 2.9200 4_565 no
O4 H12 2.7700 . no
N1 O2 3.188(2) . no
N1 O3 2.865(2) 1_545 no
C1 O2 3.412(2) 3_566 no
C2 O1 3.357(2) 2_556 no
C1 H2B 3.0000 2_556 no
C1 H1 2.38(3) 3_566 no
C1 H4B 2.9100 4_554 no
H1 O1 2.74(3) 3_566 no
H1 O2 1.48(3) 3_566 no
H1 C1 2.38(3) 3_566 no
H1 H1 2.29(5) 3_566 no
HN1 O3 2.04(2) 1_545 no
HN1 H2A 2.4300 . no
H2A HN1 2.4300 . no
H2A H3 2.4500 1_545 no
H2B H4B 2.3800 . no
H2B O1 2.7500 2_556 no
H2B O2 2.8300 2_546 no
H2B C1 3.0000 2_546 no
H3 O2 2.5900 . no
H3 O3 2.4600 . no
H3 H2A 2.4500 1_565 no
H4B H2B 2.3800 . no
H4B C1 2.9100 4_555 no
H4C H6B 2.3500 4_565 no
H6A O3 2.6200 . no
H6A H8 2.3000 . no
H6B O3 2.6400 . no
H6B H4C 2.3500 4_564 no
H8 H6A 2.3000 . no
H12 O4 2.7700 . no
H12 O3 2.9200 4_564 no

loop_
_geom_hbond_atom_site_label_D
_geom_hbond_atom_site_label_H
_geom_hbond_atom_site_label_A
_geom_hbond_site_symmetry_A
_geom_hbond_distance_DH
_geom_hbond_distance_HA
_geom_hbond_distance_DA
_geom_hbond_angle_DHA
_geom_hbond_publ_flag
O1 H1 O2 3_566 1.18(3) 1.48(3) 2.650(2) 177(2) yes
N1 HN1 O3 1_545 0.85(2) 2.04(2) 2.865(2) 165(2) yes
C3 H3 O3 . 0.9800 2.4600 2.825(3) 101.00 no

loop_
_geom_torsion_atom_site_label_1
_geom_torsion_atom_site_label_2
_geom_torsion_atom_site_label_3
_geom_torsion_atom_site_label_4
_geom_torsion
_geom_torsion_publ_flag
C6 O4 C5 O3 -1.5(3) no
C6 O4 C5 N1 178.82(19) no
C5 O4 C6 C7 179.6(2) no
C5 N1 C3 C2 139.00(18) no
C5 N1 C3 C4 -98.0(2) no
C3 N1 C5 O3 -4.8(3) no
C3 N1 C5 O4 174.88(16) no
O1 C1 C2 C3 175.10(16) no
O2 C1 C2 C3 -6.8(3) no
C1 C2 C3 N1 -73.0(2) no
C1 C2 C3 C4 163.72(18) no
O4 C6 C7 C8 -122.5(3) no
O4 C6 C7 C12 58.6(4) no
C6 C7 C8 C9 -178.2(3) no
C12 C7 C8 C9 0.7(5) no
C6 C7 C12 C11 179.3(3) no
C8 C7 C12 C11 0.3(5) no
C7 C8 C9 C10 -1.4(7) no
C8 C9 C10 C11 1.0(8) no
C9 C10 C11 C12 0.1(7) no
C10 C11 C12 C7 -0.8(7) no

loop_
_cod_related_entry_id
_cod_related_entry_database
_cod_related_entry_code
1 ChemSpider 269071
